data_7111050
loop_
_publ_author_name
'Yan, Bangbo'
'Xu, Yan'
'Goh, Ngoh K.'
'Chia, Lian S.'

_publ_contact_author
;  Bangbo Yan
  Division of Chemistry, School of Science, National Institute of Education
  Nanyang Technological University
  Singapore 259756
  Fax: 65-4698928 
  email: yanbangbo@hotmail.com
;
_publ_section_title
;
 Hydrothermal synthesis and crystal structures of two novel hybrid
 open-frameworks and a two-dimensional network based on tungsten(vi)
 oxides
;
_journal_issue 21
_journal_name_full 'Chemical Communications'
_journal_page_first 2169
_journal_paper_doi 10.1039/b005303l
_journal_year 2000
_chemical_formula_sum 'C2.5 H2 N0.5 O1.5 W0.5'
_chemical_formula_weight 154.97
_space_group_IT_number 64
_symmetry_cell_setting orthorhombic
_symmetry_space_group_name_Hall '-C 2ac 2'
_symmetry_space_group_name_H-M 'C m c a'
_atom_sites_solution_hydrogens geom
_atom_sites_solution_primary direct
_atom_sites_solution_secondary difmap
_audit_creation_date 'Thu Sept 7 08:57:58 2000'
_audit_creation_method SHELXL-97
_cell_angle_alpha 90.00
_cell_angle_beta 90.00
_cell_angle_gamma 90.00
_cell_formula_units_Z 16
_cell_length_a 7.4733(15)
_cell_length_b 7.3927(15)
_cell_length_c 22.570(4)
_cell_measurement_reflns_used 33
_cell_measurement_temperature 293(2)
_cell_measurement_theta_max 12.65
_cell_measurement_theta_min 3.63
_cell_volume 1246.9(4)
_computing_cell_refinement 'Bruker XSCANS'
_computing_data_collection 'Bruker XSCANS'
_computing_data_reduction 'Bruker SHELXTL'
_computing_molecular_graphics 'Bruker SHELXTL'
_computing_publication_material 'Bruker SHELXTL'
_computing_structure_refinement 'SHELXL-97 (Sheldrick, 1997)'
_computing_structure_solution 'SHELXS-97 (Sheldrick, 1990)'
_diffrn_ambient_temperature 293(2)
_diffrn_measured_fraction_theta_full 0.973
_diffrn_measured_fraction_theta_max 0.973
_diffrn_measurement_device_type 'Bruker P4'
_diffrn_measurement_method '2\q/\w scans'
_diffrn_radiation_monochromator graphite
_diffrn_radiation_source 'fine-focus sealed tube'
_diffrn_radiation_type MoK\a
_diffrn_radiation_wavelength 0.71073
_diffrn_reflns_av_R_equivalents 0.0913
_diffrn_reflns_av_sigmaI/netI 0.0534
_diffrn_reflns_limit_h_max 8
_diffrn_reflns_limit_h_min -7
_diffrn_reflns_limit_k_max 8
_diffrn_reflns_limit_k_min -7
_diffrn_reflns_limit_l_max 26
_diffrn_reflns_limit_l_min -26
_diffrn_reflns_number 2482
_diffrn_reflns_theta_full 25.01
_diffrn_reflns_theta_max 25.01
_diffrn_reflns_theta_min 3.98
_diffrn_standards_decay_% 43.98
_diffrn_standards_interval_count 97
_diffrn_standards_number 3
_exptl_absorpt_coefficient_mu 18.462
_exptl_absorpt_correction_T_max 0.7906
_exptl_absorpt_correction_T_min 0.2375
_exptl_absorpt_correction_type empirical
_exptl_crystal_colour YELLOW
_exptl_crystal_density_diffrn 3.302
_exptl_crystal_density_method 'not measured'
_exptl_crystal_description PLATE
_exptl_crystal_F_000 1112
_exptl_crystal_size_max 0.10
_exptl_crystal_size_mid 0.09
_exptl_crystal_size_min 0.04
_refine_diff_density_max 1.262
_refine_diff_density_min -1.378
_refine_diff_density_rms 0.297
_refine_ls_extinction_coef 0.00094(19)
_refine_ls_extinction_expression Fc^*^=kFc[1+0.001xFc^2^\l^3^/sin(2\q)]^-1/4^
_refine_ls_extinction_method SHELXL
_refine_ls_goodness_of_fit_ref 1.047
_refine_ls_hydrogen_treatment mixed
_refine_ls_matrix_type full
_refine_ls_number_parameters 81
_refine_ls_number_reflns 581
_refine_ls_number_restraints 0
_refine_ls_restrained_S_all 1.047
_refine_ls_R_factor_all 0.0445
_refine_ls_R_factor_gt 0.0336
_refine_ls_shift/su_max 0.361
_refine_ls_shift/su_mean 0.005
_refine_ls_structure_factor_coef Fsqd
_refine_ls_weighting_details 'calc w=1/[\s^2^(Fo^2^)+(0.0496P)^2^+5.5404P] where P=(Fo^2^+2Fc^2^)/3'
_refine_ls_weighting_scheme calc
_refine_ls_wR_factor_gt 0.0776
_refine_ls_wR_factor_ref 0.0811
_reflns_number_gt 501
_reflns_number_total 581
_reflns_threshold_expression >2sigma(I)
_cod_data_source_file b005303lsup1.cif
_cod_data_source_block 2
_cod_depositor_comments
;
The following automatic conversions were performed:

'_symmetry_cell_setting' value 'Orthorhombic' changed to
'orthorhombic' according to
/home/saulius/struct/CIF-dictionaries/cif_core.dic dictionary named
'cif_core.dic' version 2.4.2 from 2011-04-26.

Automatic conversion script
Id: cif_fix_values 1891 2012-01-12 08:04:46Z andrius 
;
_cod_original_sg_symbol_H-M Cmca
_cod_original_formula_sum 'C2.50 H2 N0.50 O1.50 W0.50'
_cod_database_code 7111050

loop_
_symmetry_equiv_pos_as_xyz
'x, y, z'
'-x, -y+1/2, z+1/2'
'-x, y+1/2, -z+1/2'
'x, -y, -z'
'x+1/2, y+1/2, z'
'-x+1/2, -y+1, z+1/2'
'-x+1/2, y+1, -z+1/2'
'x+1/2, -y+1/2, -z'
'-x, -y, -z'
'x, y-1/2, -z-1/2'
'x, -y-1/2, z-1/2'
'-x, y, z'
'-x+1/2, -y+1/2, -z'
'x+1/2, y, -z-1/2'
'x+1/2, -y, z-1/2'
'-x+1/2, y+1/2, z'

loop_
_atom_site_label
_atom_site_type_symbol
_atom_site_fract_x
_atom_site_fract_y
_atom_site_fract_z
_atom_site_U_iso_or_equiv
_atom_site_adp_type
_atom_site_occupancy
_atom_site_symmetry_multiplicity
_atom_site_calc_flag
_atom_site_refinement_flags
_atom_site_disorder_assembly
_atom_site_disorder_group
W1 W 0.0000 0.04674(7) 0.26363(3) 0.0195(3) Uani 1 2 d S . .
O1 O 0.0000 0.0466(13) 0.3380(5) 0.019(2) Uani 1 2 d S . .
O2 O -0.2500 0.044(2) 0.2500 0.049(4) Uani 1 2 d S . .
O3 O 0.0000 0.2926(17) 0.2488(6) 0.051(4) Uani 1 2 d S . .
N1 N 0.0000 0.0347(18) 0.1571(7) 0.024(3) Uani 1 2 d S . .
C1 C -0.098(2) 0.134(3) 0.1244(8) 0.020(7) Uani 0.53(5) 1 d P A 1
H1A H -0.1664 0.2223 0.1430 0.024 Uiso 0.7(2) 1 calc PR A 1
C2 C 0.120(3) -0.079(3) 0.1270(10) 0.020(7) Uani 0.49(5) 1 d P A 1
H2A H 0.2005 -0.1462 0.1494 0.024 Uiso 1.0(2) 1 calc PR A 1
C3 C -0.110(2) 0.122(3) 0.0643(10) 0.017(7) Uani 0.46(4) 1 d P A 1
H3A H -0.1939 0.1915 0.0443 0.020 Uiso 0.4(3) 1 calc PR A 1
C4 C 0.125(3) -0.097(3) 0.0679(9) 0.016(7) Uani 0.47(4) 1 d P A 1
H4A H 0.2058 -0.1751 0.0499 0.019 Uiso 0.5(3) 1 calc PR A 1
C5 C 0.0000 0.009(2) 0.0327(6) 0.021(3) Uani 1 2 d S . .

loop_
_atom_site_aniso_label
_atom_site_aniso_U_11
_atom_site_aniso_U_22
_atom_site_aniso_U_33
_atom_site_aniso_U_23
_atom_site_aniso_U_13
_atom_site_aniso_U_12
W1 0.0357(4) 0.0096(4) 0.0132(4) -0.0002(3) 0.000 0.000
O1 0.025(5) 0.015(5) 0.017(6) -0.002(4) 0.000 0.000
O2 0.023(5) 0.103(14) 0.019(6) 0.000 0.001(5) 0.000
O3 0.118(13) 0.015(6) 0.019(6) -0.005(6) 0.000 0.000
N1 0.035(6) 0.026(7) 0.012(7) 0.003(6) 0.000 0.000
C1 0.030(11) 0.026(12) 0.004(10) 0.003(8) 0.000(7) 0.020(9)
C2 0.022(11) 0.020(13) 0.017(13) 0.010(8) -0.010(8) 0.010(7)
C3 0.020(12) 0.022(12) 0.010(13) -0.003(9) -0.003(8) 0.012(8)
C4 0.030(12) 0.018(12) 0.000(11) 0.003(8) 0.006(8) 0.012(8)
C5 0.024(7) 0.030(9) 0.009(9) 0.002(7) 0.000 0.000

loop_
_atom_type_symbol
_atom_type_description
_atom_type_scat_dispersion_real
_atom_type_scat_dispersion_imag
_atom_type_scat_source
C C 0.0033 0.0016 'International Tables Vol C Tables 4.2.6.8 and 6.1.1.4'
H H 0.0000 0.0000 'International Tables Vol C Tables 4.2.6.8 and 6.1.1.4'
N N 0.0061 0.0033 'International Tables Vol C Tables 4.2.6.8 and 6.1.1.4'
O O 0.0106 0.0060 'International Tables Vol C Tables 4.2.6.8 and 6.1.1.4'
W W -0.8490 6.8722 'International Tables Vol C Tables 4.2.6.8 and 6.1.1.4'

loop_
_geom_angle_atom_site_label_1
_geom_angle_atom_site_label_2
_geom_angle_atom_site_label_3
_geom_angle
_geom_angle_site_symmetry_1
_geom_angle_site_symmetry_3
O1 W1 O3 100.5(5) . .
O1 W1 O2 99.35(2) . .
O3 W1 O2 88.9(5) . .
O1 W1 O2 99.35(2) . 14_556
O3 W1 O2 88.9(5) . 14_556
O2 W1 O2 161.26(7) . 14_556
O1 W1 O3 98.5(5) . 10_556
O3 W1 O3 161.07(5) . 10_556
O2 W1 O3 88.1(5) . 10_556
O2 W1 O3 88.1(5) 14_556 10_556
O1 W1 N1 177.9(4) . .
O3 W1 N1 81.7(5) . .
O2 W1 N1 80.64(3) . .
O2 W1 N1 80.64(3) 14_556 .
O3 W1 N1 79.4(5) 10_556 .
W1 O2 W1 178.9(10) . 14_456
W1 O3 W1 178.0(8) . 10_566
C1 N1 C1 70(2) 12 .
C1 N1 C2 115.6(16) 12 12
C1 N1 C2 72.5(13) . 12
C1 N1 C2 72.5(13) 12 .
C1 N1 C2 115.6(16) . .
C2 N1 C2 79.2(18) 12 .
C1 N1 W1 123.9(11) 12 .
C1 N1 W1 123.9(11) . .
C2 N1 W1 120.4(11) 12 .
C2 N1 W1 120.4(11) . .
N1 C1 C3 125.2(17) . .
C4 C2 N1 123.9(17) . .
C1 C3 C5 121.2(16) . .
C2 C4 C5 118.2(17) . .
C3 C5 C3 73.5(19) 12 .
C3 C5 C4 115.4(15) 12 12
C3 C5 C4 70.2(13) . 12
C3 C5 C4 70.2(13) 12 .
C3 C5 C4 115.4(15) . .
C4 C5 C4 79.8(18) 12 .
C3 C5 C5 124.8(14) 12 9
C3 C5 C5 124.8(14) . 9
C4 C5 C5 119.8(14) 12 9
C4 C5 C5 119.8(14) . 9

loop_
_geom_bond_atom_site_label_1
_geom_bond_atom_site_label_2
_geom_bond_distance
_geom_bond_site_symmetry_2
W1 O1 1.679(11) .
W1 O3 1.848(13) .
W1 O2 1.8936(4) .
W1 O2 1.8936(4) 14_556
W1 O3 1.900(13) 10_556
W1 N1 2.407(14) .
O2 W1 1.8936(4) 14_456
O3 W1 1.900(13) 10_566
N1 C1 1.27(2) 12
N1 C1 1.27(2) .
N1 C2 1.40(2) 12
N1 C2 1.40(2) .
C1 C3 1.36(3) .
C2 C4 1.34(3) .
C3 C5 1.37(2) .
C4 C5 1.45(2) .
C5 C3 1.37(2) 12
C5 C4 1.45(2) 12
C5 C5 1.48(3) 9
